data_7122504
loop_
_publ_author_name
'Xie, Ting'
'Zhang, Yao-Wei'
'Liu, Li-Li'
'Shen, Zhi-Liang'
'Loh, Teck-Peng'
'Chu, Xue-Qiang'

_publ_section_title
;
 Polycyclic heteroaromatic ring construction driven by silver/cobalt
 co-catalyzed desulfonylative and defluorinative fragment-recombination of
 enol nonaflates with amidines.
;
_journal_issue 90
_journal_name_full 'Chemical communications (Cambridge, England)'
_journal_page_first 12722
_journal_page_last 12725
_journal_paper_doi 10.1039/c8cc07409g
_journal_volume 54
_journal_year 2018
_chemical_formula_sum 'C20 H12 F7 N3'
_chemical_formula_weight 427.33
_space_group_crystal_system triclinic
_space_group_IT_number 2
_space_group_name_Hall '-P 1'
_space_group_name_H-M_alt 'P -1'
_symmetry_space_group_name_Hall '-P 1'
_symmetry_space_group_name_H-M 'P -1'
_atom_sites_solution_hydrogens geom
_audit_creation_method SHELXL-2014/7
_audit_update_record
;
2018-06-05 deposited with the CCDC.
2018-10-15 downloaded from the CCDC.
;
_cell_angle_alpha 64.620(7)
_cell_angle_beta 77.985(7)
_cell_angle_gamma 71.245(7)
_cell_formula_units_Z 2
_cell_length_a 8.5757(7)
_cell_length_b 10.7240(9)
_cell_length_c 11.5979(7)
_cell_measurement_reflns_used 2385
_cell_measurement_temperature 293(2)
_cell_measurement_theta_max 75.9130
_cell_measurement_theta_min 4.2050
_cell_volume 909.41(13)
_computing_structure_refinement 'SHELXL-2014/7 (Sheldrick, 2014)'
_diffrn_ambient_temperature 293(2)
_diffrn_measured_fraction_theta_full 0.999
_diffrn_measured_fraction_theta_max 0.978
_diffrn_measurement_device_type 'Xcalibur, Atlas, Gemini'
_diffrn_radiation_type CuK\a
_diffrn_radiation_wavelength 1.54184
_diffrn_reflns_av_R_equivalents 0.0344
_diffrn_reflns_av_unetI/netI 0.0365
_diffrn_reflns_Laue_measured_fraction_full 0.999
_diffrn_reflns_Laue_measured_fraction_max 0.978
_diffrn_reflns_limit_h_max 10
_diffrn_reflns_limit_h_min -10
_diffrn_reflns_limit_k_max 13
_diffrn_reflns_limit_k_min -11
_diffrn_reflns_limit_l_max 14
_diffrn_reflns_limit_l_min -11
_diffrn_reflns_number 7258
_diffrn_reflns_point_group_measured_fraction_full 0.999
_diffrn_reflns_point_group_measured_fraction_max 0.978
_diffrn_reflns_theta_full 67.684
_diffrn_reflns_theta_max 77.411
_diffrn_reflns_theta_min 4.234
_exptl_absorpt_correction_type multi-scan
_exptl_crystal_description block
_exptl_crystal_F_000 216
_refine_diff_density_max 0.492
_refine_diff_density_min -0.341
_refine_diff_density_rms 0.071
_refine_ls_extinction_method none
_refine_ls_goodness_of_fit_ref 1.064
_refine_ls_hydrogen_treatment constr
_refine_ls_matrix_type full
_refine_ls_number_parameters 271
_refine_ls_number_reflns 3780
_refine_ls_number_restraints 0
_refine_ls_restrained_S_all 1.064
_refine_ls_R_factor_all 0.0896
_refine_ls_R_factor_gt 0.0755
_refine_ls_shift/su_max 0.000
_refine_ls_shift/su_mean 0.000
_refine_ls_structure_factor_coef Fsqd
_refine_ls_weighting_details 'w=1/[\s^2^(Fo^2^)+(0.1529P)^2^+0.1191P] where P=(Fo^2^+2Fc^2^)/3'
_refine_ls_weighting_scheme calc
_refine_ls_wR_factor_gt 0.2192
_refine_ls_wR_factor_ref 0.2441
_reflns_Friedel_coverage 0.000
_reflns_number_gt 2830
_reflns_number_total 3780
_reflns_threshold_expression 'I > 2\s(I)'
_cod_data_source_file c8cc07409g2.cif
_cod_data_source_block g180601a
_cod_depositor_comments 'Adding full bibliography for 7122504.cif.'
_cod_original_cell_volume 909.41(14)
_cod_database_code 7122504
_shelx_shelxl_version_number 2014/7
_shelx_space_group_comment
;
The symmetry employed for this shelxl refinement is uniquely defined
by the following loop, which should always be used as a source of
symmetry information in preference to the above space-group names.
They are only intended as comments.
;

loop_
_space_group_symop_operation_xyz
'x, y, z'
'-x, -y, -z'

loop_
_atom_site_label
_atom_site_type_symbol
_atom_site_fract_x
_atom_site_fract_y
_atom_site_fract_z
_atom_site_U_iso_or_equiv
_atom_site_adp_type
_atom_site_occupancy
_atom_site_site_symmetry_order
_atom_site_calc_flag
_atom_site_refinement_flags_posn
_atom_site_refinement_flags_adp
F1 F 0.9333(2) 0.9411(2) 0.21598(18) 0.0737(5) Uani 1 1 d . .
F2 F 0.8842(3) 0.8437(2) 0.10308(17) 0.0740(5) Uani 1 1 d . .
F3 F 0.5969(3) 1.0434(2) 0.26322(18) 0.0792(6) Uani 1 1 d . .
F4 F 0.5536(2) 0.9524(2) 0.14205(19) 0.0760(5) Uani 1 1 d . .
N1 N 0.7785(3) 0.5400(2) 0.55688(19) 0.0487(5) Uani 1 1 d . .
N2 N 0.8231(3) 0.7691(2) 0.4296(2) 0.0512(5) Uani 1 1 d . .
F5 F 0.5290(4) 1.2325(3) 0.0272(3) 0.1173(10) Uani 1 1 d . .
F6 F 0.7319(4) 1.1142(4) -0.0558(2) 0.1255(11) Uani 1 1 d . .
F7 F 0.7730(5) 1.2043(3) 0.0628(3) 0.1339(13) Uani 1 1 d . .
C1 C 0.7495(3) 0.5302(2) 0.4518(2) 0.0460(5) Uani 1 1 d . .
C2 C 0.7999(3) 0.7560(3) 0.3252(2) 0.0483(5) Uani 1 1 d . .
C3 C 0.8444(3) 0.6711(3) 0.6566(2) 0.0503(6) Uani 1 1 d . .
C4 C 0.7588(3) 0.6396(3) 0.3287(2) 0.0483(5) Uani 1 1 d . .
C5 C 0.8131(3) 0.6596(3) 0.5407(2) 0.0470(5) Uani 1 1 d . .
C6 C 0.7124(3) 0.3979(3) 0.4694(2) 0.0504(6) Uani 1 1 d . .
C7 C 0.8357(4) 0.5789(3) 0.8862(2) 0.0662(7) Uani 1 1 d . .
H7 H 0.8088 0.5136 0.9663 0.079 Uiso 1 1 calc R U
C8 C 0.6468(3) 0.3948(3) 0.3702(3) 0.0534(6) Uani 1 1 d . .
C9 C 0.7427(3) 0.2768(3) 0.5830(3) 0.0577(6) Uani 1 1 d . .
H9 H 0.7851 0.2798 0.6490 0.069 Uiso 1 1 calc R U
C10 C 0.9153(4) 0.7746(3) 0.6469(3) 0.0573(6) Uani 1 1 d . .
H10 H 0.9411 0.8411 0.5671 0.069 Uiso 1 1 calc R U
C11 C 0.7325(4) 0.6149(3) 0.2159(2) 0.0573(6) Uani 1 1 d . .
H11A H 0.8371 0.5649 0.1851 0.069 Uiso 1 1 calc R U
H11B H 0.6938 0.7065 0.1471 0.069 Uiso 1 1 calc R U
C12 C 0.8224(4) 0.8834(3) 0.2032(2) 0.0548(6) Uani 1 1 d . .
C13 C 0.6082(4) 0.5281(3) 0.2513(3) 0.0604(7) Uani 1 1 d . .
H13A H 0.4986 0.5864 0.2645 0.073 Uiso 1 1 calc R U
H13B H 0.6076 0.5021 0.1809 0.073 Uiso 1 1 calc R U
C14 C 0.6621(4) 1.0046(3) 0.1644(2) 0.0575(6) Uani 1 1 d . .
C15 C 0.6149(4) 0.2681(3) 0.3882(3) 0.0663(7) Uani 1 1 d . .
H15 H 0.5709 0.2645 0.3232 0.080 Uiso 1 1 calc R U
C16 C 0.7096(4) 0.1519(3) 0.5977(3) 0.0699(8) Uani 1 1 d . .
H16 H 0.7297 0.0710 0.6733 0.084 Uiso 1 1 calc R U
C17 C 0.8058(4) 0.5763(3) 0.7788(3) 0.0645(7) Uani 1 1 d . .
H17 H 0.7564 0.5073 0.7861 0.077 Uiso 1 1 calc R U
N3 N 0.9475(4) 0.7781(4) 0.7574(3) 0.0819(9) Uani 1 1 d . .
C18 C 0.9050(5) 0.6780(4) 0.8738(3) 0.0737(9) Uani 1 1 d . .
H18 H 0.9266 0.6807 0.9480 0.088 Uiso 1 1 calc R U
C19 C 0.6462(4) 0.1495(3) 0.4980(4) 0.0758(9) Uani 1 1 d . .
H19 H 0.6250 0.0661 0.5064 0.091 Uiso 1 1 calc R U
C20 C 0.6761(5) 1.1419(4) 0.0470(3) 0.0782(9) Uani 1 1 d . .

loop_
_atom_site_aniso_label
_atom_site_aniso_U_11
_atom_site_aniso_U_22
_atom_site_aniso_U_33
_atom_site_aniso_U_23
_atom_site_aniso_U_13
_atom_site_aniso_U_12
F1 0.0787(11) 0.0790(11) 0.0698(10) -0.0137(9) -0.0186(9) -0.0426(9)
F2 0.0888(13) 0.0817(11) 0.0561(9) -0.0331(8) 0.0131(8) -0.0317(10)
F3 0.1042(15) 0.0674(10) 0.0616(10) -0.0301(8) -0.0069(9) -0.0100(10)
F4 0.0721(11) 0.0829(12) 0.0817(12) -0.0278(10) -0.0210(9) -0.0285(9)
N1 0.0526(11) 0.0494(10) 0.0477(10) -0.0223(8) -0.0092(8) -0.0104(8)
N2 0.0585(11) 0.0533(11) 0.0503(11) -0.0231(9) -0.0120(9) -0.0170(9)
F5 0.1111(19) 0.0885(16) 0.1032(18) 0.0072(14) -0.0328(15) -0.0108(14)
F6 0.156(3) 0.133(2) 0.0505(12) -0.0078(12) -0.0002(13) -0.035(2)
F7 0.165(3) 0.0832(16) 0.143(2) 0.0168(15) -0.063(2) -0.0718(18)
C1 0.0444(11) 0.0466(11) 0.0505(12) -0.0246(9) -0.0080(9) -0.0062(8)
C2 0.0510(12) 0.0493(12) 0.0468(12) -0.0187(9) -0.0090(9) -0.0131(9)
C3 0.0512(12) 0.0536(12) 0.0501(12) -0.0261(10) -0.0126(10) -0.0053(9)
C4 0.0519(12) 0.0512(12) 0.0480(12) -0.0253(10) -0.0079(9) -0.0110(9)
C5 0.0475(11) 0.0508(12) 0.0469(11) -0.0233(10) -0.0106(9) -0.0082(9)
C6 0.0492(12) 0.0478(12) 0.0586(13) -0.0285(10) -0.0029(10) -0.0085(9)
C7 0.0835(19) 0.0787(18) 0.0393(12) -0.0204(12) -0.0123(12) -0.0245(15)
C8 0.0493(12) 0.0557(13) 0.0642(14) -0.0345(12) -0.0046(10) -0.0100(10)
C9 0.0606(14) 0.0505(13) 0.0620(15) -0.0243(11) -0.0057(11) -0.0108(10)
C10 0.0679(15) 0.0564(13) 0.0552(13) -0.0287(11) -0.0116(11) -0.0123(11)
C11 0.0740(16) 0.0565(13) 0.0492(12) -0.0271(11) -0.0101(11) -0.0150(12)
C12 0.0639(15) 0.0608(14) 0.0478(12) -0.0216(11) -0.0041(10) -0.0265(11)
C13 0.0704(16) 0.0620(14) 0.0631(15) -0.0344(13) -0.0173(12) -0.0142(12)
C14 0.0693(16) 0.0601(14) 0.0479(12) -0.0200(11) -0.0091(11) -0.0221(12)
C15 0.0645(16) 0.0652(16) 0.087(2) -0.0459(15) -0.0085(14) -0.0159(13)
C16 0.0745(18) 0.0512(14) 0.0792(19) -0.0229(13) 0.0000(15) -0.0179(13)
C17 0.0739(18) 0.0724(17) 0.0533(14) -0.0232(13) -0.0128(12) -0.0242(14)
N3 0.094(2) 0.0863(19) 0.0884(19) -0.0552(17) -0.0211(16) -0.0143(15)
C18 0.090(2) 0.088(2) 0.0534(15) -0.0404(15) -0.0187(14) -0.0118(17)
C19 0.080(2) 0.0569(16) 0.103(2) -0.0408(17) -0.0015(18) -0.0244(14)
C20 0.088(2) 0.074(2) 0.0612(18) -0.0035(15) -0.0191(16) -0.0303(17)

loop_
_atom_type_symbol
_atom_type_description
_atom_type_scat_dispersion_real
_atom_type_scat_dispersion_imag
_atom_type_scat_source
C C 0.0181 0.0091 'International Tables Vol C Tables 4.2.6.8 and 6.1.1.4'
H H 0.0000 0.0000 'International Tables Vol C Tables 4.2.6.8 and 6.1.1.4'
N N 0.0311 0.0180 'International Tables Vol C Tables 4.2.6.8 and 6.1.1.4'
F F 0.0727 0.0534 'International Tables Vol C Tables 4.2.6.8 and 6.1.1.4'

loop_
_geom_angle_atom_site_label_1
_geom_angle_atom_site_label_2
_geom_angle_atom_site_label_3
_geom_angle
C5 N1 C1 117.1(2)
C5 N2 C2 116.7(2)
N1 C1 C4 121.9(2)
N1 C1 C6 117.2(2)
C4 C1 C6 120.8(2)
N2 C2 C4 123.6(2)
N2 C2 C12 112.4(2)
C4 C2 C12 124.0(2)
C10 C3 C17 117.7(2)
C10 C3 C5 121.3(2)
C17 C3 C5 121.0(2)
C2 C4 C1 115.0(2)
C2 C4 C11 127.2(2)
C1 C4 C11 117.8(2)
N2 C5 N1 125.7(2)
N2 C5 C3 117.0(2)
N1 C5 C3 117.3(2)
C9 C6 C8 120.2(2)
C9 C6 C1 120.8(2)
C8 C6 C1 119.1(2)
C18 C7 C17 117.3(3)
C18 C7 H7 121.3
C17 C7 H7 121.3
C15 C8 C6 118.1(3)
C15 C8 C13 122.7(2)
C6 C8 C13 119.2(2)
C16 C9 C6 120.3(3)
C16 C9 H9 119.9
C6 C9 H9 119.9
C3 C10 N3 119.3(3)
C3 C10 H10 120.4
N3 C10 H10 120.4
C4 C11 C13 111.9(2)
C4 C11 H11A 109.2
C13 C11 H11A 109.2
C4 C11 H11B 109.2
C13 C11 H11B 109.2
H11A C11 H11B 107.9
F1 C12 F2 106.0(2)
F1 C12 C2 110.3(2)
F2 C12 C2 111.3(2)
F1 C12 C14 107.1(2)
F2 C12 C14 107.6(2)
C2 C12 C14 114.2(2)
C8 C13 C11 112.1(2)
C8 C13 H13A 109.2
C11 C13 H13A 109.2
C8 C13 H13B 109.2
C11 C13 H13B 109.2
H13A C13 H13B 107.9
F3 C14 F4 107.7(2)
F3 C14 C20 106.8(2)
F4 C14 C20 107.6(2)
F3 C14 C12 108.6(2)
F4 C14 C12 108.3(2)
C20 C14 C12 117.5(3)
C19 C15 C8 121.9(3)
C19 C15 H15 119.0
C8 C15 H15 119.0
C19 C16 C9 119.1(3)
C19 C16 H16 120.5
C9 C16 H16 120.5
C7 C17 C3 123.6(3)
C7 C17 H17 118.2
C3 C17 H17 118.2
C18 N3 C10 118.1(3)
C7 C18 N3 124.0(2)
C7 C18 H18 118.0
N3 C18 H18 118.0
C15 C19 C16 120.5(3)
C15 C19 H19 119.7
C16 C19 H19 119.7
F7 C20 F6 108.8(4)
F7 C20 F5 108.0(4)
F6 C20 F5 107.8(3)
F7 C20 C14 111.9(3)
F6 C20 C14 110.8(3)
F5 C20 C14 109.4(3)

loop_
_geom_bond_atom_site_label_1
_geom_bond_atom_site_label_2
_geom_bond_distance
F1 C12 1.352(3)
F2 C12 1.354(3)
F3 C14 1.339(3)
F4 C14 1.344(3)
N1 C5 1.335(3)
N1 C1 1.345(3)
N2 C5 1.330(3)
N2 C2 1.338(3)
F5 C20 1.315(4)
F6 C20 1.309(5)
F7 C20 1.303(5)
C1 C4 1.413(3)
C1 C6 1.473(3)
C2 C4 1.385(3)
C2 C12 1.518(3)
C3 C10 1.383(4)
C3 C17 1.392(4)
C3 C5 1.486(3)
C4 C11 1.514(3)
C6 C9 1.396(4)
C6 C8 1.399(4)
C7 C18 1.321(5)
C7 C17 1.336(4)
C7 H7 0.9300
C8 C15 1.391(4)
C8 C13 1.500(4)
C9 C16 1.390(4)
C9 H9 0.9300
C10 N3 1.384(4)
C10 H10 0.9300
C11 C13 1.517(4)
C11 H11A 0.9700
C11 H11B 0.9700
C12 C14 1.545(4)
C13 H13A 0.9700
C13 H13B 0.9700
C14 C20 1.537(4)
C15 C19 1.358(5)
C15 H15 0.9300
C16 C19 1.389(5)
C16 H16 0.9300
C17 H17 0.9300
N3 C18 1.382(5)
C18 H18 0.9300
C19 H19 0.9300
